data_2014024
loop_
_publ_author_name
'Vertruyen, B\'en\'edicte'
'Robertz, B\'en\'edicte'
'Guillaume, Bernard'
'Rulmont, Andr\'e'
'Spirlet, Marie-Rose'

_publ_section_title
;
 Dibarium zirconium tetraoxalate trihydrate
;
_journal_issue 6
_journal_name_full 'Acta Crystallographica Section C'
_journal_page_first m233
_journal_page_last m234
_journal_paper_doi 10.1107/S0108270104006791
_journal_volume 60
_journal_year 2004
_chemical_formula_iupac '[Ba2 Zr (C2 O4)4 (H2 O)3]'
_chemical_formula_moiety 'C8 H6 Ba2 O19 Zr'
_chemical_formula_structural 'Ba2 Zr (C2 O4)4 , 3H2 O'
_chemical_formula_sum 'C8 H6 Ba2 O19 Zr'
_chemical_formula_weight 772.03
_chemical_name_common 'Barium zirconium oxalate hydrate'
_chemical_name_systematic
;
Triaquatetraoxalatodibarium(II)zirconium(IV)
;
_space_group_IT_number 15
_symmetry_cell_setting monoclinic
_symmetry_space_group_name_Hall '-I 2ya'
_symmetry_space_group_name_H-M 'I 1 2/a 1'
_atom_sites_solution_hydrogens undef
_atom_sites_solution_primary direct
_atom_sites_solution_secondary difmap
_cell_angle_alpha 90.00
_cell_angle_beta 115.45(3)
_cell_angle_gamma 90.00
_cell_formula_units_Z 4
_cell_length_a 9.2010(12)
_cell_length_b 29.032(5)
_cell_length_c 9.2079(17)
_cell_measurement_reflns_used 35
_cell_measurement_temperature 293(2)
_cell_measurement_theta_max 12.23
_cell_measurement_theta_min 4.90
_cell_volume 2221.0(8)
_computing_cell_refinement XSCANS
_computing_data_collection 'XSCANS (Siemens, 1996)'
_computing_data_reduction 'SHELXTL (Siemens, 1991)'
_computing_molecular_graphics SHELXTL
_computing_publication_material SHELXTL
_computing_structure_refinement SHELXTL
_computing_structure_solution SHELXTL
_diffrn_ambient_temperature 293(2)
_diffrn_measured_fraction_theta_full 1.0
_diffrn_measured_fraction_theta_max 1.0
_diffrn_measurement_device_type 'Bruker P4'
_diffrn_measurement_method 2\q/\w
_diffrn_radiation_monochromator graphite
_diffrn_radiation_source 'sealed tube'
_diffrn_radiation_type MoK\a
_diffrn_radiation_wavelength 0.71073
_diffrn_reflns_av_R_equivalents 0.0599
_diffrn_reflns_av_sigmaI/netI 0.0459
_diffrn_reflns_limit_h_max 9
_diffrn_reflns_limit_h_min -10
_diffrn_reflns_limit_k_max 34
_diffrn_reflns_limit_k_min -34
_diffrn_reflns_limit_l_max 10
_diffrn_reflns_limit_l_min -9
_diffrn_reflns_number 6582
_diffrn_reflns_theta_full 25.00
_diffrn_reflns_theta_max 25.0
_diffrn_reflns_theta_min 2.0
_diffrn_standards_decay_% none
_diffrn_standards_interval_count 97
_diffrn_standards_number 3
_exptl_absorpt_coefficient_mu 4.049
_exptl_absorpt_correction_T_max 0.922
_exptl_absorpt_correction_T_min 0.907
_exptl_absorpt_correction_type '\y scan'
_exptl_absorpt_process_details '(North et al., 1968)'
_exptl_crystal_colour colourless
_exptl_crystal_density_diffrn 2.309
_exptl_crystal_density_meas ?
_exptl_crystal_density_method 'not measured'
_exptl_crystal_description prismatic
_exptl_crystal_F_000 1432
_exptl_crystal_size_max 0.03
_exptl_crystal_size_mid 0.02
_exptl_crystal_size_min 0.02
_refine_diff_density_max 2.047
_refine_diff_density_min -0.799
_refine_ls_extinction_method none
_refine_ls_goodness_of_fit_ref 1.049
_refine_ls_hydrogen_treatment noref
_refine_ls_matrix_type full
_refine_ls_number_parameters 139
_refine_ls_number_reflns 1964
_refine_ls_number_restraints 0
_refine_ls_restrained_S_all 1.049
_refine_ls_R_factor_all 0.0669
_refine_ls_R_factor_gt 0.0468
_refine_ls_shift/su_max 0.000
_refine_ls_shift/su_mean 0.000
_refine_ls_structure_factor_coef Fsqd
_refine_ls_weighting_details 'calc w = 1/[\s^2^(Fo^2^)+(0.038P)^2^+45.4129P] where P=(Fo^2^+2Fc^2^)/3'
_refine_ls_weighting_scheme calc
_refine_ls_wR_factor_gt 0.1151
_refine_ls_wR_factor_ref 0.1244
_reflns_number_gt 1510
_reflns_number_total 1964
_reflns_threshold_expression I>2\s(I)
_cod_data_source_file iz1040.cif
_cod_data_source_block I
_cod_depositor_comments
;
 Marking attached hydrogen atoms.

 Antanas Vaitkus,
 2017-03-27

The following automatic conversions were performed:

'_exptl_crystal_density_meas' value 'not measured' was changed to '?'
- the value is perceived as not measured.

Automatic conversion script
Id: cif_fix_values 3008 2015-01-20 13:52:24Z robertas 
;
_cod_original_cell_volume 2221.0(7)
_cod_original_sg_symbol_H-M 'I 2/a'
_cod_database_code 2014024
_cod_database_fobs_code 2014024

loop_
_symmetry_equiv_pos_as_xyz
'x, y, z'
'-x+1/2, y, -z'
'x+1/2, y+1/2, z+1/2'
'-x+1, y+1/2, -z+1/2'
'-x, -y, -z'
'x-1/2, -y, z'
'-x+1/2, -y+1/2, -z+1/2'
'x, -y+1/2, z+1/2'

loop_
_atom_site_label
_atom_site_fract_x
_atom_site_fract_y
_atom_site_fract_z
_atom_site_U_iso_or_equiv
_atom_site_adp_type
_atom_site_calc_flag
_atom_site_refinement_flags
_atom_site_occupancy
_atom_site_disorder_assembly
_atom_site_disorder_group
_atom_site_type_symbol
_atom_site_attached_hydrogens
Ba1 0.2500 0.47133(3) 0.5000 0.0227(3) Uani d S 1 . . Ba 0
Ba2 -0.2500 0.22910(3) 1.0000 0.0319(3) Uani d S 1 . . Ba 0
Zr1 0.2500 0.38452(4) 1.0000 0.0190(3) Uani d S 1 . . Zr 0
O1 -0.1750(8) 0.4651(3) 0.7752(9) 0.0380(18) Uani d . 1 . . O 0
O2 -0.0175(9) 0.4593(3) 0.5776(8) 0.0344(17) Uani d . 1 . . O 0
O3 0.1784(8) 0.4234(2) 0.7784(8) 0.0269(15) Uani d . 1 . . O 0
O4 0.0308(8) 0.4247(3) 0.9569(8) 0.0315(16) Uani d . 1 . . O 0
O5 0.1468(8) 0.3497(2) 1.1474(8) 0.0281(15) Uani d . 1 . . O 0
O6 0.0697(9) 0.3355(3) 0.8494(8) 0.0354(18) Uani d . 1 . . O 0
O7 -0.1188(10) 0.2843(3) 0.8289(9) 0.0402(19) Uani d . 1 . . O 0
O8 -0.0490(14) 0.3039(4) 1.1453(11) 0.074(3) Uani d . 1 . . O 0
O9W -0.0259(10) 0.4438(4) 0.2333(10) 0.067(3) Uani d . 1 . . O 2
O10W 0.2500 0.3756(5) 0.5000 0.079(5) Uani d S 1 . . O 2
C1 -0.0473(12) 0.4455(3) 0.8221(12) 0.025(2) Uani d . 1 . . C 0
C2 0.0432(12) 0.4432(3) 0.7134(12) 0.024(2) Uani d . 1 . . C 0
C3 0.0273(13) 0.3227(4) 1.0819(13) 0.036(3) Uani d . 1 . . C 0
C4 -0.0133(13) 0.3124(4) 0.9048(13) 0.033(2) Uani d . 1 . . C 0

loop_
_atom_site_aniso_label
_atom_site_aniso_U_11
_atom_site_aniso_U_22
_atom_site_aniso_U_33
_atom_site_aniso_U_12
_atom_site_aniso_U_13
_atom_site_aniso_U_23
Ba1 0.0215(4) 0.0230(5) 0.0274(5) 0.000 0.0141(3) 0.000
Ba2 0.0445(6) 0.0239(5) 0.0304(5) 0.000 0.0190(4) 0.000
Zr1 0.0225(7) 0.0173(7) 0.0212(6) 0.000 0.0131(5) 0.000
O1 0.030(4) 0.048(5) 0.048(4) 0.012(4) 0.027(3) 0.011(4)
O2 0.037(4) 0.044(5) 0.034(4) 0.016(4) 0.026(3) 0.008(3)
O3 0.030(4) 0.030(4) 0.033(4) 0.010(3) 0.025(3) 0.013(3)
O4 0.026(4) 0.042(5) 0.028(4) 0.007(3) 0.013(3) 0.004(3)
O5 0.039(4) 0.019(4) 0.027(4) -0.008(3) 0.016(3) 0.000(3)
O6 0.039(4) 0.040(5) 0.033(4) -0.019(3) 0.021(4) -0.011(3)
O7 0.051(5) 0.043(5) 0.031(4) -0.013(4) 0.023(4) -0.005(3)
O8 0.100(8) 0.085(8) 0.054(5) -0.068(7) 0.048(6) -0.033(5)
O9W 0.038(5) 0.116(9) 0.045(5) -0.008(5) 0.017(4) -0.042(5)
O10W 0.122(13) 0.034(8) 0.075(9) 0.000 0.036(9) 0.000
C1 0.033(6) 0.019(5) 0.036(6) -0.001(4) 0.026(5) 0.005(4)
C2 0.028(5) 0.015(5) 0.037(6) 0.000(4) 0.021(5) 0.002(4)
C3 0.039(6) 0.037(6) 0.032(6) -0.015(6) 0.014(5) 0.000(5)
C4 0.037(6) 0.026(6) 0.034(6) -0.008(5) 0.013(5) 0.004(5)

loop_
_atom_type_symbol
_atom_type_description
_atom_type_scat_dispersion_real
_atom_type_scat_dispersion_imag
_atom_type_scat_source
C C 0.0033 0.0016 'International Tables Vol C Tables 4.2.6.8 and 6.1.1.4'
O O 0.0106 0.0060 'International Tables Vol C Tables 4.2.6.8 and 6.1.1.4'
Zr Zr -2.9673 0.5597 'International Tables Vol C Tables 4.2.6.8 and 6.1.1.4'
Ba Ba -0.3244 2.2819 'International Tables Vol C Tables 4.2.6.8 and 6.1.1.4'
H H 0.0000 0.0000 'International Tables Vol C Tables 4.2.6.8 and 6.1.1.4'

loop_
_geom_angle_atom_site_label_1
_geom_angle_atom_site_label_2
_geom_angle_atom_site_label_3
_geom_angle_site_symmetry_1
_geom_angle_site_symmetry_3
_geom_angle
_geom_angle_publ_flag
O10W Ba1 O9W . . 73.3(2) no
O10W Ba1 O9W . 2_556 73.3(2) no
O9W Ba1 O9W . 2_556 146.6(5) no
O10W Ba1 O2 . 6_665 136.04(16) no
O9W Ba1 O2 . 6_665 137.6(3) no
O9W Ba1 O2 2_556 6_665 71.0(3) no
O10W Ba1 O2 . 5_566 136.04(16) no
O9W Ba1 O2 . 5_566 71.0(3) no
O9W Ba1 O2 2_556 5_566 137.6(3) no
O2 Ba1 O2 6_665 5_566 87.9(3) no
O10W Ba1 O2 . 2_556 82.98(16) no
O9W Ba1 O2 . 2_556 107.5(2) no
O9W Ba1 O2 2_556 2_556 68.3(2) no
O2 Ba1 O2 6_665 2_556 60.5(3) no
O2 Ba1 O2 5_566 2_556 131.98(18) no
O10W Ba1 O2 . . 82.98(16) no
O9W Ba1 O2 . . 68.3(2) no
O9W Ba1 O2 2_556 . 107.5(2) no
O2 Ba1 O2 6_665 . 131.98(18) no
O2 Ba1 O2 5_566 . 60.5(3) no
O2 Ba1 O2 2_556 . 166.0(3) no
O10W Ba1 O1 . 6_665 128.49(16) no
O9W Ba1 O1 . 6_665 136.2(2) no
O9W Ba1 O1 2_556 6_665 68.7(3) no
O2 Ba1 O1 6_665 6_665 57.46(19) no
O2 Ba1 O1 5_566 6_665 69.0(2) no
O2 Ba1 O1 2_556 6_665 112.30(19) no
O2 Ba1 O1 . 6_665 76.9(2) no
O10W Ba1 O1 . 5_566 128.49(16) no
O9W Ba1 O1 . 5_566 68.7(3) no
O9W Ba1 O1 2_556 5_566 136.2(2) no
O2 Ba1 O1 6_665 5_566 69.0(2) no
O2 Ba1 O1 5_566 5_566 57.46(19) no
O2 Ba1 O1 2_556 5_566 76.9(2) no
O2 Ba1 O1 . 5_566 112.30(19) no
O1 Ba1 O1 6_665 5_566 103.0(3) no
O10W Ba1 O3 . 2_556 64.43(12) no
O9W Ba1 O3 . 2_556 66.1(2) no
O9W Ba1 O3 2_556 2_556 99.0(3) no
O2 Ba1 O3 6_665 2_556 96.82(18) no
O2 Ba1 O3 5_566 2_556 120.18(19) no
O2 Ba1 O3 2_556 2_556 42.07(18) no
O2 Ba1 O3 . 2_556 129.56(19) no
O1 Ba1 O3 6_665 2_556 153.59(17) no
O1 Ba1 O3 5_566 2_556 69.01(19) no
O10W Ba1 O3 . . 64.43(12) no
O9W Ba1 O3 . . 99.0(3) no
O9W Ba1 O3 2_556 . 66.1(2) no
O2 Ba1 O3 6_665 . 120.18(19) no
O2 Ba1 O3 5_566 . 96.82(18) no
O2 Ba1 O3 2_556 . 129.56(19) no
O2 Ba1 O3 . . 42.07(18) no
O1 Ba1 O3 6_665 . 69.01(19) no
O1 Ba1 O3 5_566 . 153.59(17) no
O3 Ba1 O3 2_556 . 128.9(2) no
O10W Ba1 C2 . 2_556 75.97(16) no
O9W Ba1 C2 . 2_556 86.9(2) no
O9W Ba1 C2 2_556 2_556 85.1(3) no
O2 Ba1 C2 6_665 2_556 76.2(2) no
O2 Ba1 C2 5_566 2_556 125.9(2) no
O2 Ba1 C2 2_556 2_556 20.6(2) no
O2 Ba1 C2 . 2_556 151.3(2) no
O1 Ba1 C2 6_665 2_556 131.8(2) no
O1 Ba1 C2 5_566 2_556 68.6(2) no
O3 Ba1 C2 2_556 2_556 21.9(2) no
O3 Ba1 C2 . 2_556 135.9(2) no
O7 Ba2 O7 7_456 8 163.8(3) no
O7 Ba2 O8 7_456 . 121.5(3) no
O7 Ba2 O8 8 . 72.4(3) no
O7 Ba2 O8 7_456 2_457 72.4(3) no
O7 Ba2 O8 8 2_457 121.5(3) no
O8 Ba2 O8 . 2_457 77.9(5) no
O7 Ba2 O7 7_456 . 64.1(3) no
O7 Ba2 O7 8 . 126.5(3) no
O8 Ba2 O7 . . 58.5(2) no
O8 Ba2 O7 2_457 . 69.4(3) no
O7 Ba2 O7 7_456 2_457 126.5(3) no
O7 Ba2 O7 8 2_457 64.1(3) no
O8 Ba2 O7 . 2_457 69.4(3) no
O8 Ba2 O7 2_457 2_457 58.5(2) no
O7 Ba2 O7 . 2_457 111.6(3) no
O7 Ba2 Ba2 7_456 7_456 32.64(16) no
O7 Ba2 Ba2 8 7_456 156.08(18) no
O8 Ba2 Ba2 . 7_456 89.42(19) no
O8 Ba2 Ba2 2_457 7_456 67.27(18) no
O7 Ba2 Ba2 . 7_456 31.49(15) no
O7 Ba2 Ba2 2_457 7_456 124.49(15) no
O7 Ba2 Ba2 7_456 7_457 156.08(18) no
O7 Ba2 Ba2 8 7_457 32.64(16) no
O8 Ba2 Ba2 . 7_457 67.27(18) no
O8 Ba2 Ba2 2_457 7_457 89.42(19) no
O7 Ba2 Ba2 . 7_457 124.49(15) no
O7 Ba2 Ba2 2_457 7_457 31.49(15) no
Ba2 Ba2 Ba2 7_456 7_457 150.47(4) no
O3 Zr1 O3 2_557 . 117.4(4) no
O3 Zr1 O6 2_557 . 141.3(2) no
O3 Zr1 O6 . . 84.3(3) no
O3 Zr1 O6 2_557 2_557 84.3(3) no
O3 Zr1 O6 . 2_557 141.3(2) no
O6 Zr1 O6 . 2_557 98.2(4) no
O3 Zr1 O5 2_557 2_557 141.1(3) no
O3 Zr1 O5 . 2_557 72.4(2) no
O6 Zr1 O5 . 2_557 73.7(3) no
O6 Zr1 O5 2_557 2_557 71.4(2) no
O3 Zr1 O5 2_557 . 72.4(2) no
O3 Zr1 O5 . . 141.1(3) no
O6 Zr1 O5 . . 71.4(2) no
O6 Zr1 O5 2_557 . 73.7(3) no
O5 Zr1 O5 2_557 . 125.4(4) no
O3 Zr1 O4 2_557 2_557 70.9(2) no
O3 Zr1 O4 . 2_557 77.3(3) no
O6 Zr1 O4 . 2_557 147.8(3) no
O6 Zr1 O4 2_557 2_557 81.0(3) no
O5 Zr1 O4 2_557 2_557 75.6(3) no
O5 Zr1 O4 . 2_557 137.0(2) no
O3 Zr1 O4 2_557 . 77.3(3) no
O3 Zr1 O4 . . 70.9(2) no
O6 Zr1 O4 . . 81.0(3) no
O6 Zr1 O4 2_557 . 147.8(3) no
O5 Zr1 O4 2_557 . 137.0(2) no
O5 Zr1 O4 . . 75.6(3) no
O4 Zr1 O4 2_557 . 116.4(4) no
C1 O1 O9W . 2_456 134.8(7) no
C1 O1 Ba1 . 5_566 115.6(6) no
O9W O1 Ba1 2_456 5_566 104.4(3) no
C2 O2 Ba1 . 5_566 120.0(6) no
C2 O2 Ba1 . . 103.8(6) no
Ba1 O2 Ba1 5_566 . 119.5(3) no
C2 O3 Zr1 . . 121.4(6) no
C2 O3 Ba1 . . 85.6(5) no
Zr1 O3 Ba1 . . 152.7(3) no
C1 O4 Zr1 . . 120.6(6) no
C1 O4 O9W . 1_556 121.8(6) no
Zr1 O4 O9W . 1_556 116.3(3) no
C3 O5 Zr1 . . 120.2(6) no
C3 O5 O10W . 1_556 117.8(6) no
Zr1 O5 O10W . 1_556 121.3(3) no
C4 O6 Zr1 . . 120.9(6) no
C4 O7 Ba2 . 7_456 125.6(7) no
C4 O7 Ba2 . . 118.5(6) no
Ba2 O7 Ba2 7_456 . 115.9(3) no
C3 O8 Ba2 . . 121.2(8) no
Ba1 O9W O1 . 2_456 118.4(3) no
Ba1 O9W O4 . 1_554 113.2(3) no
O1 O9W O4 2_456 1_554 124.9(4) no
Ba1 O9W O10W . . 53.3(3) no
O1 O9W O10W 2_456 . 125.8(4) no
O4 O9W O10W 1_554 . 99.7(3) no
Ba1 O10W O5 . 1_554 104.3(3) no
Ba1 O10W O5 . 2_557 104.3(3) no
O5 O10W O5 1_554 2_557 151.5(6) no
Ba1 O10W O9W . 2_556 53.4(3) no
O5 O10W O9W 1_554 2_556 136.2(3) no
O5 O10W O9W 2_557 2_556 64.7(2) no
O1 C1 O4 . . 128.4(9) no
O1 C1 C2 . . 119.9(9) no
O4 C1 C2 . . 111.7(8) no
O2 C2 O3 . . 125.7(9) no
O2 C2 C1 . . 120.4(9) no
O3 C2 C1 . . 113.9(8) no
O2 C2 Ba1 . . 55.6(5) no
O3 C2 Ba1 . . 72.5(5) no
C1 C2 Ba1 . . 163.3(6) no
O8 C3 O5 . . 127.4(10) no
O8 C3 C4 . . 119.7(10) no
O5 C3 C4 . . 112.9(9) no
O7 C4 O6 . . 125.7(10) no
O7 C4 C3 . . 120.2(9) no
O6 C4 C3 . . 114.1(9) no

loop_
_geom_bond_atom_site_label_1
_geom_bond_atom_site_label_2
_geom_bond_site_symmetry_2
_geom_bond_distance
_geom_bond_publ_flag
Ba1 O10W . 2.778(14) yes
Ba1 O9W . 2.785(8) yes
Ba1 O9W 2_556 2.785(8) no
Ba1 O2 6_665 2.799(7) yes
Ba1 O2 5_566 2.799(7) no
Ba1 O2 2_556 2.864(7) no
Ba1 O2 . 2.864(7) yes
Ba1 O1 6_665 2.968(7) yes
Ba1 O1 5_566 2.968(7) no
Ba1 O3 2_556 3.224(6) no
Ba1 O3 . 3.224(6) yes
Ba1 C2 2_556 3.370(9) no
Ba2 O7 7_456 2.764(7) yes
Ba2 O7 8 2.764(7) no
Ba2 O8 . 2.793(9) yes
Ba2 O8 2_457 2.793(9) no
Ba2 O7 . 2.854(8) yes
Ba2 O7 2_457 2.854(8) no
Ba2 Ba2 7_456 4.7612(9) no
Ba2 Ba2 7_457 4.7612(10) no
Zr1 O3 2_557 2.172(6) no
Zr1 O3 . 2.172(6) yes
Zr1 O6 . 2.173(7) yes
Zr1 O6 2_557 2.173(7) no
Zr1 O5 2_557 2.209(6) no
Zr1 O5 . 2.209(6) yes
Zr1 O4 2_557 2.213(7) no
Zr1 O4 . 2.213(7) yes
O1 C1 . 1.205(12) no
O1 O9W 2_456 2.789(11) no
O1 Ba1 5_566 2.968(7) no
O2 C2 . 1.222(12) no
O2 Ba1 5_566 2.799(7) no
O3 C2 . 1.263(11) no
O4 C1 . 1.287(12) no
O4 O9W 1_556 2.863(11) no
O5 C3 . 1.272(12) no
O5 O10W 1_556 3.059(7) no
O6 C4 . 1.277(12) no
O7 C4 . 1.230(13) no
O7 Ba2 7_456 2.764(7) no
O8 C3 . 1.218(14) no
O9W O1 2_456 2.789(11) yes
O9W O4 1_554 2.863(11) yes
O9W O10W . 3.321(14) no
O10W O5 1_554 3.059(7) yes
O10W O5 2_557 3.059(7) no
O10W O9W 2_556 3.321(14) no
C1 C2 . 1.555(13) no
C3 C4 . 1.537(15) no
